data_7002435
loop_
_publ_author_name
'Labisbal, Elena'
'Rodr\'iguez, Laura'
'Souto, Oscar'
'Sousa-Pedrares, Antonio'
'Garc\'ia-V\'azquez, Jos\'e Arturo'
'Romero, Jaime'
'Sousa, Antonio'
'Y\'a\~nez, Matilde'
'Orallo, Francisco'
'Real, Jos\'e A.'

_publ_section_title
;
 Electrochemical synthesis and structural characterization of Co(II),
 Ni(II) and Cu(II) complexes of
 N,N-bis(4,5-dimethyl-2-hydroxybenzyl)-N-(2-pyridylmethyl)amine
;
_journal_issue 40
_journal_name_full 'Dalton Transactions'
_journal_page_first 8644
_journal_page_last 8656
_journal_paper_doi 10.1039/b907539a
_journal_year 2009
_chemical_formula_sum 'C48 H54 Co2 N4 O5'
_chemical_formula_weight 884.81
_chemical_name_common
;
bis-(m2-N,N-bis(4,5-Dimethyl-2-oxobenzyl)-N-(2-
pyridylmethyl)amine-di-cobalt(ii) monohydrate.
;
_chemical_name_systematic
;
?
;
_space_group_IT_number 2
_symmetry_cell_setting triclinic
_symmetry_space_group_name_Hall '-P 1'
_symmetry_space_group_name_H-M 'P -1'
_atom_sites_solution_hydrogens geom
_atom_sites_solution_primary direct
_atom_sites_solution_secondary difmap
_audit_creation_method SHELXL-97
_cell_angle_alpha 85.537(6)
_cell_angle_beta 75.688(5)
_cell_angle_gamma 63.367(5)
_cell_formula_units_Z 2
_cell_length_a 10.886(4)
_cell_length_b 11.807(4)
_cell_length_c 20.893(7)
_cell_measurement_reflns_used 973
_cell_measurement_temperature 100(2)
_cell_measurement_theta_max 28.124
_cell_measurement_theta_min 2.192
_cell_volume 2324.3(14)
_computing_cell_refinement 'BRUKER Smart'
_computing_data_collection 'BRUKER Smart'
_computing_data_reduction 'Bruker SAINT'
_computing_structure_refinement 'SHELXL-97 (Sheldrick, 1997)'
_computing_structure_solution 'SHELXS-97 (Sheldrick, 1997)'
_diffrn_ambient_temperature 100(2)
_diffrn_measured_fraction_theta_full 0.989
_diffrn_measured_fraction_theta_max 0.989
_diffrn_measurement_device_type 'Smart-CCD-1000 BRUKER'
_diffrn_measurement_method 'omega scans'
_diffrn_radiation_monochromator graphite
_diffrn_radiation_source 'fine-focus sealed tube'
_diffrn_radiation_type MoK\a
_diffrn_radiation_wavelength 0.71073
_diffrn_reflns_av_R_equivalents 0.0296
_diffrn_reflns_av_sigmaI/netI 0.0331
_diffrn_reflns_limit_h_max 14
_diffrn_reflns_limit_h_min -13
_diffrn_reflns_limit_k_max 15
_diffrn_reflns_limit_k_min -15
_diffrn_reflns_limit_l_max 27
_diffrn_reflns_limit_l_min 0
_diffrn_reflns_number 29164
_diffrn_reflns_theta_full 27.48
_diffrn_reflns_theta_max 27.48
_diffrn_reflns_theta_min 1.93
_exptl_absorpt_coefficient_mu 0.761
_exptl_absorpt_correction_T_max 0.8444
_exptl_absorpt_correction_T_min 0.7021
_exptl_absorpt_correction_type multi-scan
_exptl_absorpt_process_details
;
Sheldrick, G.M. SADABS: Program for absorption correction
using area detector data. University of G\"ottingen, Germany, 1996.
;
_exptl_crystal_colour Brown
_exptl_crystal_density_diffrn 1.264
_exptl_crystal_density_method 'not measured'
_exptl_crystal_description Prism
_exptl_crystal_F_000 928
_exptl_crystal_size_max 0.50
_exptl_crystal_size_mid 0.41
_exptl_crystal_size_min 0.23
_platon_squeeze_details
;
;
_refine_diff_density_max 0.598
_refine_diff_density_min -0.402
_refine_diff_density_rms 0.057
_refine_ls_extinction_method none
_refine_ls_goodness_of_fit_ref 1.066
_refine_ls_hydrogen_treatment mixed
_refine_ls_matrix_type full
_refine_ls_number_parameters 546
_refine_ls_number_reflns 10551
_refine_ls_number_restraints 1
_refine_ls_restrained_S_all 1.066
_refine_ls_R_factor_all 0.0421
_refine_ls_R_factor_gt 0.0318
_refine_ls_shift/su_max 0.002
_refine_ls_shift/su_mean 0.000
_refine_ls_structure_factor_coef Fsqd
_refine_ls_weighting_details 'calc w=1/[\s^2^(Fo^2^)+(0.0415P)^2^+0.5521P] where P=(Fo^2^+2Fc^2^)/3'
_refine_ls_weighting_scheme calc
_refine_ls_wR_factor_gt 0.0799
_refine_ls_wR_factor_ref 0.0836
_reflns_number_gt 8484
_reflns_number_total 10551
_reflns_threshold_expression >2sigma(I)
_cod_data_source_file b907539a.txt
_cod_data_source_block Compound1
_cod_depositor_comments
;
The following automatic conversions were performed:
'_symmetry_cell_setting' value 'Triclinic' changed to 'triclinic'
according to '/home/saulius/struct/CIF-dictionaries/cif_core.dic'
dictionary named 'cif_core.dic' version 2.4.1 from 2010-06-29.

Automatic conversion script
Id: cif_fix_enum 1527 2010-12-29 10:47:43Z saulius 
;
_cod_database_code 7002435

loop_
_symmetry_equiv_pos_as_xyz
'x, y, z'
'-x, -y, -z'

loop_
_atom_site_label
_atom_site_type_symbol
_atom_site_fract_x
_atom_site_fract_y
_atom_site_fract_z
_atom_site_U_iso_or_equiv
_atom_site_adp_type
_atom_site_occupancy
_atom_site_symmetry_multiplicity
_atom_site_calc_flag
_atom_site_refinement_flags
_atom_site_disorder_assembly
_atom_site_disorder_group
Co1 Co 0.52323(2) 0.053746(19) 0.806264(10) 0.01422(6) Uani 1 1 d . . .
Co2 Co 0.32782(2) 0.197544(19) 0.710703(10) 0.01508(6) Uani 1 1 d . . .
O1 O 0.48500(11) 0.02442(10) 0.72303(5) 0.0185(2) Uani 1 1 d . . .
O2 O 0.66356(11) 0.11451(10) 0.80047(5) 0.0187(2) Uani 1 1 d D . .
O3 O 0.33967(11) 0.21789(10) 0.80264(5) 0.0173(2) Uani 1 1 d . . .
O4 O 0.42853(12) 0.26430(11) 0.64220(6) 0.0217(3) Uani 1 1 d D . .
N1 N 0.68563(13) -0.14409(12) 0.80041(6) 0.0154(3) Uani 1 1 d . . .
N2 N 0.45469(14) -0.00751(12) 0.89856(6) 0.0160(3) Uani 1 1 d . . .
N3 N 0.13502(14) 0.37324(12) 0.71933(6) 0.0175(3) Uani 1 1 d . . .
N4 N 0.19598(14) 0.13215(13) 0.68745(7) 0.0193(3) Uani 1 1 d . . .
C1 C 0.57488(16) -0.06568(15) 0.67526(8) 0.0173(3) Uani 1 1 d . . .
C2 C 0.65466(17) -0.18921(15) 0.69272(8) 0.0176(3) Uani 1 1 d . . .
C3 C 0.74851(17) -0.27928(15) 0.64228(8) 0.0203(3) Uani 1 1 d . . .
H3 H 0.8040 -0.3630 0.6540 0.024 Uiso 1 1 calc R . .
C4 C 0.76411(17) -0.25181(16) 0.57598(8) 0.0216(4) Uani 1 1 d . . .
C5 C 0.68300(18) -0.12760(16) 0.55891(8) 0.0220(3) Uani 1 1 d . . .
C6 C 0.59027(18) -0.03671(16) 0.60849(8) 0.0215(3) Uani 1 1 d . . .
H6 H 0.5359 0.0473 0.5967 0.026 Uiso 1 1 calc R . .
C7 C 0.86747(19) -0.35288(18) 0.52382(9) 0.0282(4) Uani 1 1 d . . .
H7A H 0.9135 -0.4330 0.5450 0.042 Uiso 1 1 calc R . .
H7B H 0.9392 -0.3273 0.4987 0.042 Uiso 1 1 calc R . .
H7C H 0.8169 -0.3641 0.4939 0.042 Uiso 1 1 calc R . .
C8 C 0.6981(2) -0.09242(19) 0.48725(8) 0.0310(4) Uani 1 1 d . . .
H8A H 0.6312 -0.0037 0.4843 0.047 Uiso 1 1 calc R . .
H8B H 0.6779 -0.1471 0.4627 0.047 Uiso 1 1 calc R . .
H8C H 0.7948 -0.1037 0.4683 0.047 Uiso 1 1 calc R . .
C9 C 0.64574(17) -0.22171(15) 0.76391(8) 0.0181(3) Uani 1 1 d . . .
H9A H 0.5479 -0.2077 0.7854 0.022 Uiso 1 1 calc R . .
H9B H 0.7094 -0.3127 0.7667 0.022 Uiso 1 1 calc R . .
C10 C 0.82740(16) -0.15478(15) 0.76586(8) 0.0178(3) Uani 1 1 d . . .
H10A H 0.8250 -0.1248 0.7204 0.021 Uiso 1 1 calc R . .
H10B H 0.8974 -0.2451 0.7625 0.021 Uiso 1 1 calc R . .
C11 C 0.79140(17) 0.05148(15) 0.81314(7) 0.0169(3) Uani 1 1 d . . .
C12 C 0.84717(18) 0.11716(16) 0.84059(8) 0.0196(3) Uani 1 1 d . . .
H12 H 0.7941 0.2063 0.8480 0.024 Uiso 1 1 calc R . .
C13 C 0.97749(18) 0.05687(17) 0.85744(8) 0.0213(3) Uani 1 1 d . . .
C14 C 1.05866(18) -0.07392(17) 0.84509(8) 0.0232(4) Uani 1 1 d . . .
C15 C 1.00528(17) -0.13914(16) 0.81696(8) 0.0206(3) Uani 1 1 d . . .
H15 H 1.0600 -0.2280 0.8087 0.025 Uiso 1 1 calc R . .
C16 C 0.87455(16) -0.08005(15) 0.80022(8) 0.0172(3) Uani 1 1 d . . .
C17 C 1.2033(2) -0.14208(19) 0.86060(11) 0.0345(5) Uani 1 1 d . . .
H17A H 1.2442 -0.2326 0.8489 0.052 Uiso 1 1 calc R . .
H17B H 1.1935 -0.1312 0.9079 0.052 Uiso 1 1 calc R . .
H17C H 1.2654 -0.1065 0.8350 0.052 Uiso 1 1 calc R . .
C18 C 1.0266(2) 0.13299(18) 0.89031(9) 0.0289(4) Uani 1 1 d . . .
H18A H 0.9544 0.2215 0.8966 0.043 Uiso 1 1 calc R . .
H18B H 1.1153 0.1289 0.8623 0.043 Uiso 1 1 calc R . .
H18C H 1.0420 0.0981 0.9333 0.043 Uiso 1 1 calc R . .
C19 C 0.68492(17) -0.18908(15) 0.86804(8) 0.0186(3) Uani 1 1 d . . .
H19A H 0.7538 -0.1735 0.8848 0.022 Uiso 1 1 calc R . .
H19B H 0.7154 -0.2817 0.8673 0.022 Uiso 1 1 calc R . .
C20 C 0.54142(17) -0.12424(15) 0.91403(8) 0.0178(3) Uani 1 1 d . . .
C21 C 0.50546(19) -0.17938(17) 0.97172(8) 0.0258(4) Uani 1 1 d . . .
H21 H 0.5686 -0.2623 0.9811 0.031 Uiso 1 1 calc R . .
C22 C 0.3772(2) -0.11343(18) 1.01564(9) 0.0283(4) Uani 1 1 d . . .
H22 H 0.3510 -0.1500 1.0556 0.034 Uiso 1 1 calc R . .
C23 C 0.28713(18) 0.00741(16) 1.00035(8) 0.0226(4) Uani 1 1 d . . .
H23 H 0.1980 0.0550 1.0296 0.027 Uiso 1 1 calc R . .
C24 C 0.32970(17) 0.05682(16) 0.94182(8) 0.0184(3) Uani 1 1 d . . .
H24 H 0.2683 0.1397 0.9315 0.022 Uiso 1 1 calc R . .
C25 C 0.26866(17) 0.32690(15) 0.83991(7) 0.0180(3) Uani 1 1 d . . .
C26 C 0.13002(18) 0.41164(15) 0.83682(8) 0.0203(3) Uani 1 1 d . . .
C27 C 0.05829(19) 0.51888(16) 0.87925(8) 0.0250(4) Uani 1 1 d . . .
H27 H -0.0366 0.5750 0.8781 0.030 Uiso 1 1 calc R . .
C28 C 0.1183(2) 0.54774(16) 0.92302(8) 0.0268(4) Uani 1 1 d . . .
C29 C 0.2602(2) 0.46728(16) 0.92253(8) 0.0245(4) Uani 1 1 d . . .
C30 C 0.33256(19) 0.35812(15) 0.88150(8) 0.0216(4) Uani 1 1 d . . .
H30 H 0.4282 0.3033 0.8818 0.026 Uiso 1 1 calc R . .
C31 C 0.0311(2) 0.66259(17) 0.96963(9) 0.0372(5) Uani 1 1 d . . .
H31A H -0.0654 0.7048 0.9632 0.056 Uiso 1 1 calc R . .
H31B H 0.0738 0.7215 0.9606 0.056 Uiso 1 1 calc R . .
H31C H 0.0285 0.6360 1.0154 0.056 Uiso 1 1 calc R . .
C32 C 0.3339(2) 0.50041(18) 0.96509(9) 0.0345(5) Uani 1 1 d . . .
H32A H 0.4340 0.4390 0.9558 0.052 Uiso 1 1 calc R . .
H32B H 0.2897 0.4981 1.0118 0.052 Uiso 1 1 calc R . .
H32C H 0.3258 0.5857 0.9553 0.052 Uiso 1 1 calc R . .
C33 C 0.05627(17) 0.39058(16) 0.79009(8) 0.0211(3) Uani 1 1 d . . .
H33A H 0.0411 0.3145 0.8032 0.025 Uiso 1 1 calc R . .
H33B H -0.0379 0.4641 0.7946 0.025 Uiso 1 1 calc R . .
C34 C 0.16653(18) 0.48236(15) 0.69743(8) 0.0209(3) Uani 1 1 d . . .
H34A H 0.2234 0.4908 0.7255 0.025 Uiso 1 1 calc R . .
H34B H 0.0766 0.5611 0.7038 0.025 Uiso 1 1 calc R . .
C35 C 0.37122(18) 0.35809(16) 0.60260(8) 0.0204(3) Uani 1 1 d . . .
C36 C 0.43891(19) 0.34680(19) 0.53528(8) 0.0260(4) Uani 1 1 d . . .
H36 H 0.5216 0.2710 0.5188 0.031 Uiso 1 1 calc R . .
C37 C 0.3891(2) 0.4428(2) 0.49183(9) 0.0307(4) Uani 1 1 d . . .
C38 C 0.2685(2) 0.5549(2) 0.51583(9) 0.0318(4) Uani 1 1 d . . .
C39 C 0.19768(19) 0.56425(18) 0.58212(9) 0.0265(4) Uani 1 1 d . . .
H39 H 0.1133 0.6391 0.5980 0.032 Uiso 1 1 calc R . .
C40 C 0.24585(18) 0.46789(16) 0.62604(8) 0.0205(3) Uani 1 1 d . . .
C41 C 0.2116(2) 0.6623(2) 0.47052(12) 0.0496(6) Uani 1 1 d . . .
H41A H 0.1304 0.7346 0.4964 0.074 Uiso 1 1 calc R . .
H41B H 0.1818 0.6342 0.4368 0.074 Uiso 1 1 calc R . .
H41C H 0.2857 0.6878 0.4491 0.074 Uiso 1 1 calc R . .
C42 C 0.4634(2) 0.4215(2) 0.41937(9) 0.0436(6) Uani 1 1 d . . .
H42A H 0.5492 0.3406 0.4127 0.065 Uiso 1 1 calc R . .
H42B H 0.4890 0.4906 0.4047 0.065 Uiso 1 1 calc R . .
H42C H 0.4002 0.4194 0.3937 0.065 Uiso 1 1 calc R . .
C43 C 0.05015(17) 0.35605(16) 0.67933(8) 0.0204(3) Uani 1 1 d . . .
H43A H 0.0783 0.3788 0.6333 0.025 Uiso 1 1 calc R . .
H43B H -0.0511 0.4138 0.6970 0.025 Uiso 1 1 calc R . .
C44 C 0.06977(17) 0.22135(16) 0.67975(8) 0.0201(3) Uani 1 1 d . . .
C45 C -0.03261(19) 0.19080(18) 0.66890(8) 0.0250(4) Uani 1 1 d . . .
H45 H -0.1219 0.2556 0.6647 0.030 Uiso 1 1 calc R . .
C46 C -0.0027(2) 0.06444(19) 0.66428(9) 0.0294(4) Uani 1 1 d . . .
H46 H -0.0711 0.0413 0.6567 0.035 Uiso 1 1 calc R . .
C47 C 0.1280(2) -0.02800(18) 0.67088(9) 0.0285(4) Uani 1 1 d . . .
H47 H 0.1515 -0.1154 0.6671 0.034 Uiso 1 1 calc R . .
C48 C 0.22347(19) 0.00962(16) 0.68311(8) 0.0240(4) Uani 1 1 d . . .
H48 H 0.3123 -0.0537 0.6887 0.029 Uiso 1 1 calc R . .
O1S O 0.62914(19) 0.28314(18) 0.69777(9) 0.0553(5) Uani 1 1 d . . .
H1S H 0.633(3) 0.238(3) 0.7304(13) 0.083 Uiso 1 1 d D . .
H2S H 0.587(3) 0.261(3) 0.6725(14) 0.083 Uiso 1 1 d D . .

loop_
_atom_site_aniso_label
_atom_site_aniso_U_11
_atom_site_aniso_U_22
_atom_site_aniso_U_33
_atom_site_aniso_U_23
_atom_site_aniso_U_13
_atom_site_aniso_U_12
Co1 0.01343(11) 0.01336(11) 0.01317(11) 0.00070(8) -0.00391(8) -0.00325(9)
Co2 0.01397(11) 0.01469(11) 0.01362(11) 0.00107(8) -0.00430(8) -0.00338(9)
O1 0.0162(6) 0.0155(5) 0.0156(5) -0.0022(4) -0.0046(4) 0.0009(5)
O2 0.0161(6) 0.0155(5) 0.0229(6) 0.0022(4) -0.0069(5) -0.0049(5)
O3 0.0175(6) 0.0135(5) 0.0152(5) -0.0013(4) -0.0052(4) -0.0009(5)
O4 0.0186(6) 0.0212(6) 0.0208(6) 0.0037(5) -0.0026(5) -0.0065(5)
N1 0.0141(6) 0.0160(6) 0.0149(6) 0.0019(5) -0.0041(5) -0.0055(5)
N2 0.0157(7) 0.0150(6) 0.0164(6) 0.0002(5) -0.0053(5) -0.0052(5)
N3 0.0160(7) 0.0174(7) 0.0162(7) 0.0038(5) -0.0054(5) -0.0048(6)
N4 0.0188(7) 0.0206(7) 0.0173(7) 0.0022(5) -0.0044(5) -0.0078(6)
C1 0.0139(7) 0.0176(8) 0.0175(8) -0.0040(6) -0.0036(6) -0.0039(6)
C2 0.0161(8) 0.0163(8) 0.0197(8) -0.0009(6) -0.0066(6) -0.0052(6)
C3 0.0177(8) 0.0151(8) 0.0263(9) -0.0041(6) -0.0071(7) -0.0041(7)
C4 0.0159(8) 0.0230(9) 0.0237(9) -0.0089(7) -0.0043(7) -0.0055(7)
C5 0.0202(8) 0.0248(9) 0.0196(8) -0.0027(7) -0.0051(7) -0.0082(7)
C6 0.0217(8) 0.0191(8) 0.0193(8) -0.0013(6) -0.0069(7) -0.0038(7)
C7 0.0225(9) 0.0283(10) 0.0270(9) -0.0124(7) -0.0028(7) -0.0048(8)
C8 0.0330(10) 0.0346(10) 0.0174(9) -0.0031(7) -0.0017(8) -0.0096(9)
C9 0.0195(8) 0.0139(7) 0.0206(8) 0.0005(6) -0.0062(6) -0.0066(7)
C10 0.0134(7) 0.0171(8) 0.0183(8) -0.0014(6) -0.0012(6) -0.0038(6)
C11 0.0170(8) 0.0203(8) 0.0127(7) 0.0037(6) -0.0036(6) -0.0083(7)
C12 0.0228(8) 0.0205(8) 0.0164(8) 0.0015(6) -0.0030(6) -0.0112(7)
C13 0.0240(9) 0.0296(9) 0.0152(8) 0.0034(7) -0.0048(7) -0.0165(8)
C14 0.0185(8) 0.0313(10) 0.0213(8) 0.0057(7) -0.0073(7) -0.0117(8)
C15 0.0171(8) 0.0202(8) 0.0207(8) 0.0018(6) -0.0036(6) -0.0056(7)
C16 0.0149(8) 0.0196(8) 0.0161(8) 0.0013(6) -0.0022(6) -0.0076(7)
C17 0.0251(10) 0.0356(11) 0.0476(12) 0.0066(9) -0.0188(9) -0.0133(9)
C18 0.0358(11) 0.0356(10) 0.0268(9) 0.0063(8) -0.0142(8) -0.0232(9)
C19 0.0169(8) 0.0174(8) 0.0175(8) 0.0040(6) -0.0058(6) -0.0038(7)
C20 0.0181(8) 0.0176(8) 0.0181(8) 0.0006(6) -0.0057(6) -0.0075(7)
C21 0.0255(9) 0.0219(9) 0.0230(9) 0.0064(7) -0.0041(7) -0.0064(8)
C22 0.0303(10) 0.0297(10) 0.0195(9) 0.0063(7) -0.0009(7) -0.0120(8)
C23 0.0190(8) 0.0252(9) 0.0193(8) -0.0035(7) 0.0001(7) -0.0078(7)
C24 0.0163(8) 0.0197(8) 0.0186(8) -0.0017(6) -0.0056(6) -0.0063(7)
C25 0.0220(8) 0.0130(7) 0.0130(7) 0.0014(6) -0.0035(6) -0.0031(7)
C26 0.0210(8) 0.0173(8) 0.0153(8) 0.0011(6) -0.0025(6) -0.0032(7)
C27 0.0260(9) 0.0174(8) 0.0181(8) 0.0012(6) -0.0026(7) 0.0006(7)
C28 0.0381(11) 0.0142(8) 0.0179(8) 0.0009(6) -0.0045(7) -0.0040(8)
C29 0.0368(10) 0.0176(8) 0.0164(8) 0.0029(6) -0.0082(7) -0.0091(8)
C30 0.0258(9) 0.0171(8) 0.0170(8) 0.0020(6) -0.0073(7) -0.0043(7)
C31 0.0518(13) 0.0197(9) 0.0231(9) -0.0047(7) -0.0048(9) -0.0025(9)
C32 0.0559(13) 0.0227(9) 0.0285(10) 0.0012(7) -0.0195(9) -0.0159(9)
C33 0.0160(8) 0.0210(8) 0.0175(8) 0.0029(6) -0.0021(6) -0.0017(7)
C34 0.0211(8) 0.0157(8) 0.0222(8) 0.0035(6) -0.0063(7) -0.0050(7)
C35 0.0210(8) 0.0248(9) 0.0202(8) 0.0043(7) -0.0066(7) -0.0140(7)
C36 0.0252(9) 0.0379(10) 0.0214(9) 0.0005(7) -0.0034(7) -0.0205(8)
C37 0.0348(11) 0.0540(13) 0.0199(9) 0.0085(8) -0.0100(8) -0.0335(10)
C38 0.0340(11) 0.0476(12) 0.0309(10) 0.0217(9) -0.0195(8) -0.0300(10)
C39 0.0254(9) 0.0285(10) 0.0317(10) 0.0126(8) -0.0146(8) -0.0151(8)
C40 0.0217(8) 0.0231(9) 0.0205(8) 0.0058(6) -0.0082(7) -0.0123(7)
C41 0.0454(13) 0.0741(17) 0.0478(13) 0.0425(12) -0.0284(11) -0.0399(13)
C42 0.0532(14) 0.0790(17) 0.0211(10) 0.0102(10) -0.0098(9) -0.0497(13)
C43 0.0164(8) 0.0231(9) 0.0202(8) 0.0052(6) -0.0077(6) -0.0064(7)
C44 0.0199(8) 0.0258(9) 0.0138(8) 0.0054(6) -0.0049(6) -0.0099(7)
C45 0.0209(9) 0.0376(10) 0.0186(8) 0.0071(7) -0.0066(7) -0.0148(8)
C46 0.0326(10) 0.0432(11) 0.0238(9) 0.0060(8) -0.0088(8) -0.0264(9)
C47 0.0365(11) 0.0296(10) 0.0251(9) 0.0034(7) -0.0063(8) -0.0205(9)
C48 0.0264(9) 0.0231(9) 0.0219(9) 0.0024(7) -0.0056(7) -0.0107(8)
O1S 0.0566(11) 0.0795(13) 0.0656(12) 0.0515(10) -0.0435(9) -0.0539(10)

loop_
_atom_type_symbol
_atom_type_description
_atom_type_scat_dispersion_real
_atom_type_scat_dispersion_imag
_atom_type_scat_source
C C 0.0033 0.0016 'International Tables Vol C Tables 4.2.6.8 and 6.1.1.4'
H H 0.0000 0.0000 'International Tables Vol C Tables 4.2.6.8 and 6.1.1.4'
N N 0.0061 0.0033 'International Tables Vol C Tables 4.2.6.8 and 6.1.1.4'
O O 0.0106 0.0060 'International Tables Vol C Tables 4.2.6.8 and 6.1.1.4'
Co Co 0.3494 0.9721 'International Tables Vol C Tables 4.2.6.8 and 6.1.1.4'

loop_
_geom_angle_atom_site_label_1
_geom_angle_atom_site_label_2
_geom_angle_atom_site_label_3
_geom_angle
_geom_angle_site_symmetry_1
_geom_angle_site_symmetry_3
_geom_angle_publ_flag
O2 Co1 O1 117.83(5) . . ?
O2 Co1 O3 103.79(5) . . ?
O1 Co1 O3 78.10(5) . . ?
O2 Co1 N2 115.89(5) . . ?
O1 Co1 N2 125.17(5) . . ?
O3 Co1 N2 99.28(5) . . ?
O2 Co1 N1 91.02(5) . . ?
O1 Co1 N1 89.75(5) . . ?
O3 Co1 N1 164.01(5) . . ?
N2 Co1 N1 79.14(5) . . ?
O4 Co2 O3 116.10(5) . . ?
O4 Co2 O1 101.70(5) . . ?
O3 Co2 O1 78.54(4) . . ?
O4 Co2 N4 119.18(6) . . ?
O3 Co2 N4 124.21(5) . . ?
O1 Co2 N4 96.99(6) . . ?
O4 Co2 N3 91.02(5) . . ?
O3 Co2 N3 92.78(5) . . ?
O1 Co2 N3 166.80(5) . . ?
N4 Co2 N3 79.57(6) . . ?
C1 O1 Co1 126.65(10) . . ?
C1 O1 Co2 126.79(10) . . ?
Co1 O1 Co2 101.86(5) . . ?
C11 O2 Co1 127.66(10) . . ?
C25 O3 Co2 125.34(9) . . ?
C25 O3 Co1 132.34(10) . . ?
Co2 O3 Co1 99.75(5) . . ?
C35 O4 Co2 126.17(10) . . ?
C19 N1 C10 110.80(12) . . ?
C19 N1 C9 108.57(13) . . ?
C10 N1 C9 110.21(12) . . ?
C19 N1 Co1 108.17(9) . . ?
C10 N1 Co1 110.91(9) . . ?
C9 N1 Co1 108.10(9) . . ?
C20 N2 C24 118.04(14) . . ?
C20 N2 Co1 116.12(11) . . ?
C24 N2 Co1 125.75(11) . . ?
C43 N3 C34 111.52(12) . . ?
C43 N3 C33 108.27(13) . . ?
C34 N3 C33 111.32(13) . . ?
C43 N3 Co2 107.37(10) . . ?
C34 N3 Co2 111.32(10) . . ?
C33 N3 Co2 106.82(9) . . ?
C44 N4 C48 118.34(15) . . ?
C44 N4 Co2 116.13(12) . . ?
C48 N4 Co2 125.43(12) . . ?
O1 C1 C6 120.93(14) . . ?
O1 C1 C2 119.79(14) . . ?
C6 C1 C2 119.28(14) . . ?
C1 C2 C3 118.34(15) . . ?
C1 C2 C9 120.53(14) . . ?
C3 C2 C9 121.03(14) . . ?
C4 C3 C2 122.88(15) . . ?
C3 C4 C5 118.37(15) . . ?
C3 C4 C7 120.44(16) . . ?
C5 C4 C7 121.19(16) . . ?
C6 C5 C4 119.45(16) . . ?
C6 C5 C8 120.21(16) . . ?
C4 C5 C8 120.34(15) . . ?
C5 C6 C1 121.69(16) . . ?
N1 C9 C2 112.31(13) . . ?
N1 C10 C16 113.00(13) . . ?
O2 C11 C12 119.48(15) . . ?
O2 C11 C16 122.91(14) . . ?
C12 C11 C16 117.61(15) . . ?
C13 C12 C11 122.64(16) . . ?
C12 C13 C14 119.34(16) . . ?
C12 C13 C18 119.49(16) . . ?
C14 C13 C18 121.14(16) . . ?
C15 C14 C13 118.33(15) . . ?
C15 C14 C17 120.81(17) . . ?
C13 C14 C17 120.84(16) . . ?
C14 C15 C16 122.90(16) . . ?
C15 C16 C11 119.13(15) . . ?
C15 C16 C10 120.11(15) . . ?
C11 C16 C10 120.68(14) . . ?
N1 C19 C20 112.10(13) . . ?
N2 C20 C21 122.16(15) . . ?
N2 C20 C19 116.95(14) . . ?
C21 C20 C19 120.74(15) . . ?
C22 C21 C20 119.56(16) . . ?
C21 C22 C23 118.79(16) . . ?
C24 C23 C22 118.64(16) . . ?
N2 C24 C23 122.80(15) . . ?
O3 C25 C30 120.69(14) . . ?
O3 C25 C26 120.52(15) . . ?
C30 C25 C26 118.79(15) . . ?
C27 C26 C25 118.24(16) . . ?
C27 C26 C33 119.18(15) . . ?
C25 C26 C33 122.58(14) . . ?
C28 C27 C26 123.38(16) . . ?
C27 C28 C29 118.01(15) . . ?
C27 C28 C31 120.09(17) . . ?
C29 C28 C31 121.90(17) . . ?
C30 C29 C28 119.31(16) . . ?
C30 C29 C32 120.64(17) . . ?
C28 C29 C32 120.04(16) . . ?
C29 C30 C25 122.03(16) . . ?
N3 C33 C26 114.05(14) . . ?
N3 C34 C40 112.65(14) . . ?
O4 C35 C40 122.34(15) . . ?
O4 C35 C36 119.08(16) . . ?
C40 C35 C36 118.58(16) . . ?
C37 C36 C35 122.27(18) . . ?
C36 C37 C38 119.17(17) . . ?
C36 C37 C42 119.3(2) . . ?
C38 C37 C42 121.47(19) . . ?
C39 C38 C37 118.63(17) . . ?
C39 C38 C41 120.3(2) . . ?
C37 C38 C41 120.97(19) . . ?
C38 C39 C40 122.61(18) . . ?
C39 C40 C35 118.59(16) . . ?
C39 C40 C34 120.86(16) . . ?
C35 C40 C34 120.54(15) . . ?
N3 C43 C44 111.54(13) . . ?
N4 C44 C45 122.11(16) . . ?
N4 C44 C43 115.76(15) . . ?
C45 C44 C43 122.02(15) . . ?
C46 C45 C44 118.93(17) . . ?
C45 C46 C47 119.30(17) . . ?
C48 C47 C46 118.52(17) . . ?
N4 C48 C47 122.78(17) . . ?

loop_
_geom_bond_atom_site_label_1
_geom_bond_atom_site_label_2
_geom_bond_distance
_geom_bond_site_symmetry_2
_geom_bond_publ_flag
Co1 O2 1.9341(12) . ?
Co1 O1 1.9744(12) . ?
Co1 O3 2.0820(12) . ?
Co1 N2 2.0865(14) . ?
Co1 N1 2.1982(14) . ?
Co2 O4 1.9222(12) . ?
Co2 O3 1.9965(12) . ?
Co2 O1 2.0427(12) . ?
Co2 N4 2.0710(15) . ?
Co2 N3 2.1699(14) . ?
O1 C1 1.3544(18) . ?
O2 C11 1.3355(19) . ?
O3 C25 1.3515(18) . ?
O4 C35 1.339(2) . ?
N1 C19 1.470(2) . ?
N1 C10 1.486(2) . ?
N1 C9 1.496(2) . ?
N2 C20 1.346(2) . ?
N2 C24 1.348(2) . ?
N3 C43 1.473(2) . ?
N3 C34 1.488(2) . ?
N3 C33 1.492(2) . ?
N4 C44 1.345(2) . ?
N4 C48 1.345(2) . ?
C1 C6 1.397(2) . ?
C1 C2 1.397(2) . ?
C2 C3 1.398(2) . ?
C2 C9 1.497(2) . ?
C3 C4 1.384(2) . ?
C4 C5 1.404(2) . ?
C4 C7 1.507(2) . ?
C5 C6 1.389(2) . ?
C5 C8 1.511(2) . ?
C10 C16 1.498(2) . ?
C11 C12 1.401(2) . ?
C11 C16 1.410(2) . ?
C12 C13 1.395(2) . ?
C13 C14 1.399(2) . ?
C13 C18 1.508(2) . ?
C14 C15 1.384(2) . ?
C14 C17 1.519(2) . ?
C15 C16 1.397(2) . ?
C19 C20 1.500(2) . ?
C20 C21 1.379(2) . ?
C21 C22 1.378(2) . ?
C22 C23 1.389(3) . ?
C23 C24 1.379(2) . ?
C25 C30 1.398(2) . ?
C25 C26 1.403(2) . ?
C26 C27 1.395(2) . ?
C26 C33 1.505(2) . ?
C27 C28 1.386(3) . ?
C28 C29 1.403(3) . ?
C28 C31 1.511(2) . ?
C29 C30 1.394(2) . ?
C29 C32 1.509(3) . ?
C34 C40 1.507(2) . ?
C35 C40 1.402(2) . ?
C35 C36 1.403(2) . ?
C36 C37 1.391(3) . ?
C37 C38 1.395(3) . ?
C37 C42 1.510(3) . ?
C38 C39 1.394(3) . ?
C38 C41 1.512(3) . ?
C39 C40 1.397(2) . ?
C43 C44 1.506(2) . ?
C44 C45 1.386(2) . ?
C45 C46 1.383(3) . ?
C46 C47 1.384(3) . ?
C47 C48 1.380(3) . ?

loop_
_geom_hbond_atom_site_label_D
_geom_hbond_atom_site_label_H
_geom_hbond_atom_site_label_A
_geom_hbond_distance_DH
_geom_hbond_distance_HA
_geom_hbond_distance_DA
_geom_hbond_angle_DHA
_geom_hbond_site_symmetry_A
O1S H1S O2 0.83(2) 1.96(2) 2.7879(19) 173(3) .
O1S H2S O4 0.89(2) 1.97(2) 2.810(2) 157(3) .

loop_
_platon_squeeze_void_nr
_platon_squeeze_void_average_x
_platon_squeeze_void_average_y
_platon_squeeze_void_average_z
_platon_squeeze_void_volume
_platon_squeeze_void_count_electrons
1 0.000 0.000 0.500 82.8 1.5
2 0.459 0.453 0.209 111.1 18.9
3 0.541 0.547 0.791 111.1 19.2
